data_4100209
loop_
_publ_author_name
'Song, Qiuling'
'Ho, Douglas M.'
'Pascal Jr.'
'Robert A.'

_publ_section_title
;
A Sterically Congested in-Methylcyclophane
;
_journal_name_full 'Journal of the American Chemical Society'
_journal_year 2005
_chemical_formula_iupac 'C33 H28 O6 S3 . 2.5(C2 H6 O)'
_chemical_formula_moiety 'C33 H28 O6 S3, 2.5(C2 H6 O)'
_chemical_formula_structural '(C33 H28 O6 S3) 2.5(C2 H6 O)'
_chemical_formula_sum 'C38 H43 O8.5 S3'
_chemical_formula_weight 731.90
_chemical_melting_point_gt 673.15
_space_group_IT_number 148
_symmetry_cell_setting trigonal
_symmetry_space_group_name_Hall '-R 3'
_symmetry_space_group_name_H-M 'R -3 :H'
_cell_angle_alpha 90.00
_cell_angle_beta 90.00
_cell_angle_gamma 120.00
_cell_formula_units_Z 12
_cell_length_a 13.7443(2)
_cell_length_b 13.7443(2)
_cell_length_c 60.7777(2)
_cell_measurement_temperature 220(2)
_cell_volume 9943.1(2)
_diffrn_ambient_temperature 220(2)
_exptl_crystal_density_diffrn 1.467
_refine_diff_density_rms 0.054
_cod_depositor_comments
;
The following automatic conversions were performed:
'_symmetry_cell_setting' value 'Trigonal' changed to 'trigonal' according
to '/home/saulius/struct/CIF-dictionaries/cif_core.dic' dictionary named
'cif_core.dic' version 2.4.1 from 2010-06-29.

Automatic conversion script
Id: cif_fix_enum 1527 2010-12-29 10:47:43Z saulius 

The following automatic conversions were performed:

'_chemical_melting_point' tag was changed to
'_chemical_melting_point_gt' since the value was specified 'more
than' ('>') a certain temperature. The value '>400\%' was changed to
'673.15' - it was converted from degrees Celsius(C) to Kelvins(K).

Automatic conversion script
Id: cif_fix_values 1646 2011-03-28 12:23:43Z adriana 
;
_cod_original_sg_symbol_H-M 'R -3'
_cod_original_formula_sum 'C38 H43 O8.50 S3'
_cod_database_code 4100209

loop_
_symmetry_equiv_pos_as_xyz
'x, y, z'
'-y, x-y, z'
'-x+y, -x, z'
'x+2/3, y+1/3, z+1/3'
'-y+2/3, x-y+1/3, z+1/3'
'-x+y+2/3, -x+1/3, z+1/3'
'x+1/3, y+2/3, z+2/3'
'-y+1/3, x-y+2/3, z+2/3'
'-x+y+1/3, -x+2/3, z+2/3'
'-x, -y, -z'
'y, -x+y, -z'
'x-y, x, -z'
'-x+2/3, -y+1/3, -z+1/3'
'y+2/3, -x+y+1/3, -z+1/3'
'x-y+2/3, x+1/3, -z+1/3'
'-x+1/3, -y+2/3, -z+2/3'
'y+1/3, -x+y+2/3, -z+2/3'
'x-y+1/3, x+2/3, -z+2/3'

loop_
_atom_site_aniso_label
_atom_site_aniso_U_11
_atom_site_aniso_U_22
_atom_site_aniso_U_33
_atom_site_aniso_U_23
_atom_site_aniso_U_13
_atom_site_aniso_U_12
S1A 0.0474(4) 0.0346(4) 0.0331(3) -0.0062(3) -0.0028(3) 0.0212(3)
O1A 0.0706(14) 0.0431(11) 0.0490(12) -0.0083(9) -0.0077(10) 0.0341(11)
O2A 0.0422(11) 0.0404(11) 0.0418(11) -0.0047(8) -0.0010(9) 0.0156(9)
C1A 0.049(2) 0.043(2) 0.0244(12) -0.0017(11) -0.0001(12) 0.0256(14)
C2A 0.041(2) 0.0364(15) 0.0294(13) -0.0048(11) -0.0038(11) 0.0151(13)
C3A 0.052(2) 0.052(2) 0.0300(14) -0.0088(12) -0.0021(12) 0.0304(15)
C4A 0.0359(14) 0.0363(14) 0.0324(13) -0.0030(11) 0.0014(11) 0.0200(12)
C5A 0.0322(13) 0.0273(13) 0.0318(13) 0.0003(10) -0.0008(11) 0.0123(11)
C6A 0.0275(13) 0.0286(13) 0.0294(12) 0.0000(10) 0.0006(10) 0.0127(11)
C7A 0.0314(13) 0.0312(13) 0.0289(13) 0.0005(11) 0.0005(10) 0.0133(11)
C8A 0.044(2) 0.047(2) 0.0308(13) 0.0050(12) -0.0024(12) 0.0254(14)
C9A 0.053(2) 0.053(2) 0.042(2) 0.0048(13) -0.0035(13) 0.036(2)
C10A 0.039(2) 0.044(2) 0.040(2) -0.0007(12) -0.0022(12) 0.0261(13)
C11A 0.0279(13) 0.0279(13) 0.026(2) 0.000 0.000 0.0139(7)
C12A 0.0333(15) 0.0333(15) 0.029(2) 0.000 0.000 0.0167(7)
C13A 0.0344(15) 0.0344(15) 0.021(2) 0.000 0.000 0.0172(7)
S1B 0.0341(4) 0.0350(4) 0.0385(4) -0.0016(3) -0.0011(3) 0.0119(3)
O1B 0.0409(12) 0.0427(12) 0.0614(13) 0.0009(10) -0.0022(10) 0.0063(10)
O2B 0.0383(10) 0.0462(11) 0.0420(11) -0.0024(9) -0.0005(8) 0.0220(9)
C1B 0.0366(15) 0.0367(15) 0.0261(12) -0.0032(11) -0.0013(11) 0.0157(12)
C2B 0.0343(14) 0.043(2) 0.0278(13) -0.0026(11) -0.0018(11) 0.0201(13)
C3B 0.0391(15) 0.0367(15) 0.0361(14) -0.0064(12) -0.0058(12) 0.0163(13)
C4B 0.039(2) 0.0319(14) 0.044(2) -0.0025(12) -0.0015(12) 0.0179(13)
C5B 0.0330(14) 0.0364(15) 0.0381(14) 0.0016(11) -0.0021(11) 0.0190(12)
C6B 0.0301(13) 0.0360(14) 0.0359(14) 0.0044(11) 0.0020(11) 0.0177(12)
C7B 0.0388(15) 0.043(2) 0.0308(13) -0.0002(12) -0.0010(11) 0.0244(13)
C8B 0.047(2) 0.049(2) 0.0370(15) 0.0098(13) 0.0049(13) 0.0226(15)
C9B 0.057(2) 0.045(2) 0.048(2) 0.0158(15) 0.0050(15) 0.018(2)
C10B 0.050(2) 0.032(2) 0.051(2) 0.0042(13) -0.0008(14) 0.0146(14)
C11B 0.0289(14) 0.0289(14) 0.031(2) 0.000 0.000 0.0144(7)
C12B 0.034(2) 0.034(2) 0.034(2) 0.000 0.000 0.0172(8)
C13B 0.043(2) 0.043(2) 0.031(2) 0.000 0.000 0.0213(8)

loop_
_atom_site_label
_atom_site_type_symbol
_atom_site_fract_x
_atom_site_fract_y
_atom_site_fract_z
_atom_site_U_iso_or_equiv
_atom_site_thermal_displace_type
_atom_site_occupancy
_atom_site_calc_flag
_atom_site_refinement_flags
_atom_site_disorder_group
S1A S 0.69408(6) 0.10121(5) 0.510751(11) 0.0381(2) Uani 1 d . .
O1A O 0.7207(2) 0.0117(2) 0.51141(3) 0.0517(5) Uani 1 d . .
O2A O 0.58532(15) 0.07527(15) 0.51858(3) 0.0437(5) Uani 1 d . .
C1A C 0.6875(2) 0.2433(2) 0.47873(4) 0.0376(6) Uani 1 d . .
C2A C 0.5774(2) 0.2237(2) 0.47852(4) 0.0377(6) Uani 1 d . .
H2A H 0.5170 0.1494 0.47824 0.045 Uiso 1 calc R .
C3A C 0.7095(2) 0.1473(2) 0.48233(4) 0.0429(7) Uani 1 d . .
H3A H 0.7860 0.1706 0.47742 0.051 Uiso 1 calc R .
H3B H 0.6574 0.0837 0.47318 0.051 Uiso 1 calc R .
C4A C 0.8026(2) 0.2211(2) 0.52528(4) 0.0340(6) Uani 1 d . .
H4A H 0.8740 0.2224 0.52324 0.041 Uiso 1 calc R .
H4B H 0.8105 0.2895 0.51860 0.041 Uiso 1 calc R .
C5A C 0.7824(2) 0.2237(2) 0.54978(4) 0.0316(6) Uani 1 d . .
C6A C 0.7267(2) 0.2733(2) 0.56041(4) 0.0291(5) Uani 1 d . .
C7A C 0.7244(2) 0.2728(2) 0.58355(4) 0.0315(6) Uani 1 d . .
C8A C 0.7712(2) 0.2230(2) 0.59600(4) 0.0394(6) Uani 1 d . .
H8A H 0.7664 0.2224 0.61143 0.047 Uiso 1 calc R .
C9A C 0.8252(2) 0.1741(2) 0.58567(4) 0.0449(7) Uani 1 d . .
H9A H 0.8580 0.1402 0.59397 0.054 Uiso 1 calc R .
C10A C 0.8305(2) 0.1753(2) 0.56298(4) 0.0387(6) Uani 1 d . .
H10A H 0.8681 0.1423 0.55608 0.046 Uiso 1 calc R .
C11A C 0.6667 0.3333 0.55054(6) 0.0273(9) Uani 1 d S .
C12A C 0.6667 0.3333 0.52627(7) 0.0318(10) Uani 1 d S .
H12A H 0.6385(21) 0.2585(19) 0.5206(4) 0.048 Uiso 1 d . .
C13A C 0.6667 0.3333 0.59311(6) 0.0300(9) Uani 1 d S .
H13A H 0.6667 0.3333 0.60940 0.036 Uiso 1 calc SR .
S1B S 0.42654(5) 0.07681(6) 0.684131(11) 0.0383(2) Uani 1 d . .
O1B O 0.3342(2) -0.0373(2) 0.68443(3) 0.0549(5) Uani 1 d . .
O2B O 0.40387(14) 0.16348(15) 0.69145(3) 0.0418(5) Uani 1 d . .
C1B C 0.5749(2) 0.2237(2) 0.65320(4) 0.0343(6) Uani 1 d . .
C2B C 0.5579(2) 0.3158(2) 0.65288(4) 0.0346(6) Uani 1 d . .
H2B H 0.4844 0.3039 0.65245 0.042 Uiso 1 calc R .
C3B C 0.4762(2) 0.1062(2) 0.65636(4) 0.0385(6) Uani 1 d . .
H3C H 0.4983 0.0517 0.65179 0.046 Uiso 1 calc R .
H3D H 0.4145 0.0964 0.64678 0.046 Uiso 1 calc R .
C4B C 0.5422(2) 0.0834(2) 0.69966(4) 0.0383(6) Uani 1 d . .
H4C H 0.5401 0.0114 0.69800 0.046 Uiso 1 calc R .
H4D H 0.6127 0.1415 0.69312 0.046 Uiso 1 calc R .
C5B C 0.5441(2) 0.1081(2) 0.72412(4) 0.0351(6) Uani 1 d . .
C6B C 0.6007(2) 0.2126(2) 0.73474(4) 0.0335(6) Uani 1 d . .
C7B C 0.6011(2) 0.2158(2) 0.75785(4) 0.0359(6) Uani 1 d . .
C8B C 0.5452(2) 0.1203(2) 0.77051(5) 0.0450(7) Uani 1 d . .
H8B H 0.5472 0.1248 0.78595 0.054 Uiso 1 calc R .
C9B C 0.4863(3) 0.0181(3) 0.76008(5) 0.0530(8) Uani 1 d . .
H9B H 0.4459 -0.0477 0.76844 0.064 Uiso 1 calc R .
C10B C 0.4861(2) 0.0118(2) 0.73739(5) 0.0471(7) Uani 1 d . .
H10B H 0.4460 -0.0590 0.73060 0.057 Uiso 1 calc R .
C11B C 0.6667 0.3333 0.72484(7) 0.0297(9) Uani 1 d S .
C12B C 0.6667 0.3333 0.70024(7) 0.0343(10) Uani 1 d S .
H12B H 0.5872(19) 0.2904(22) 0.6952(4) 0.051 Uiso 1 d . .
C13B C 0.6667 0.3333 0.76713(7) 0.0389(11) Uani 1 d S .
H13B H 0.6667 0.3333 0.78341 0.047 Uiso 1 calc SR .

loop_
_geom_bond_atom_site_label_1
_geom_bond_atom_site_label_2
_geom_bond_distance
_geom_bond_site_symmetry_2
_geom_bond_publ_flag
S1A O2A 1.433(2) . yes
S1A O1A 1.450(2) . yes
S1A C4A 1.806(3) . yes
S1A C3A 1.816(3) . yes
C1A C2A 1.393(3) 2_655 yes
C1A C2A 1.399(3) . yes
C1A C3A 1.509(4) . yes
C2A H2A 0.94 . ?
C3A H3A 0.98 . ?
C3A H3B 0.98 . ?
C4A C5A 1.518(3) . yes
C4A H4A 0.98 . ?
C4A H4B 0.98 . ?
C5A C10A 1.401(3) . yes
C5A C6A 1.411(3) . yes
C6A C7A 1.407(3) . yes
C6A C11A 1.549(3) . yes
C7A C8A 1.377(3) . yes
C7A C13A 1.523(3) . yes
C8A C9A 1.377(4) . yes
C8A H8A 0.94 . ?
C9A C10A 1.381(3) . yes
C9A H9A 0.94 . ?
C10A H10A 0.94 . ?
C11A C12A 1.475(6) . yes
C12A H12A 0.96(2) . ?
C13A H13A 0.99 . ?
S1B O1B 1.442(2) . yes
S1B O2B 1.444(2) . yes
S1B C3B 1.790(3) . yes
S1B C4B 1.811(3) . yes
C1B C2B 1.393(3) 2_655 yes
C1B C2B 1.398(3) . yes
C1B C3B 1.515(4) . yes
C2B H2B 0.94 . ?
C3B H3C 0.98 . ?
C3B H3D 0.98 . ?
C4B C5B 1.522(3) . yes
C4B H4C 0.98 . ?
C4B H4D 0.98 . ?
C5B C6B 1.402(3) . yes
C5B C10B 1.408(4) . yes
C6B C7B 1.405(3) . yes
C6B C11B 1.560(3) . yes
C7B C8B 1.378(4) . yes
C7B C13B 1.511(3) . yes
C8B C9B 1.375(4) . yes
C8B H8B 0.94 . ?
C9B C10B 1.382(4) . yes
C9B H9B 0.94 . ?
C10B H10B 0.94 . ?
C11B C12B 1.495(6) . yes
C12B H12B 1.00(2) . ?
C13B H13B 0.99 . ?
